data_4318098
loop_
_publ_author_name
'Ashley E. Ayers'
'H. V. Rasika Dias'

_publ_section_title
;
 Investigation of Silver Salt Metathesis: Preparation of Cationic
 Germanium(II) and Tin(II) Complexes, and Silver Adducts Containing
 Unsupported Silver-Germanium and Silver-Tin Bonds
;
_journal_name_full 'Inorganic Chemistry'
_journal_page_first 3259
_journal_page_last 3268
_journal_paper_doi 10.1021/ic0200747
_journal_volume 41
_journal_year 2002
_chemical_formula_sum 'C13 H19 I N2 Sn'
_chemical_formula_weight 448.89
_chemical_name_common '[(n-Pr)2ATI]SnI'
_chemical_name_systematic
;
  ?
;
_space_group_IT_number 2
_symmetry_cell_setting triclinic
_symmetry_space_group_name_Hall '-P 1'
_symmetry_space_group_name_H-M 'P -1'
_atom_sites_solution_hydrogens geom
_atom_sites_solution_primary direct
_atom_sites_solution_secondary difmap
_audit_creation_method SHELXL-97
_cell_angle_alpha 80.296(6)
_cell_angle_beta 80.879(8)
_cell_angle_gamma 73.331(11)
_cell_formula_units_Z 4
_cell_length_a 8.5771(7)
_cell_length_b 9.9182(9)
_cell_length_c 18.8976(13)
_cell_measurement_reflns_used 40
_cell_measurement_temperature 213(2)
_cell_measurement_theta_max 12.50
_cell_measurement_theta_min 5.10
_cell_volume 1507.6(2)
_computing_cell_refinement 'Siemens XSCANS'
_computing_data_collection 'Siemens XSCANS'
_computing_data_reduction 'Siemens SHELXTL'
_computing_molecular_graphics 'Siemens SHELXTL'
_computing_publication_material 'Siemens SHELXTL'
_computing_structure_refinement 'SHELXL-97 (Sheldrick, 1997)'
_computing_structure_solution 'SHELXS-97 (Sheldrick, 1990)'
_diffrn_ambient_temperature 213(2)
_diffrn_measured_fraction_theta_full 0.978
_diffrn_measured_fraction_theta_max 0.978
_diffrn_measurement_method '\w scans'
_diffrn_radiation_monochromator graphite
_diffrn_radiation_source 'fine-focus sealed tube'
_diffrn_radiation_type MoK\a
_diffrn_radiation_wavelength 0.71073
_diffrn_reflns_av_R_equivalents 0.0263
_diffrn_reflns_av_sigmaI/netI 0.0315
_diffrn_reflns_limit_h_max 9
_diffrn_reflns_limit_h_min -1
_diffrn_reflns_limit_k_max 10
_diffrn_reflns_limit_k_min -10
_diffrn_reflns_limit_l_max 20
_diffrn_reflns_limit_l_min -20
_diffrn_reflns_number 4808
_diffrn_reflns_theta_full 22.50
_diffrn_reflns_theta_max 22.50
_diffrn_reflns_theta_min 2.16
_diffrn_standards_interval_count 97
_diffrn_standards_number 3
_exptl_absorpt_coefficient_mu 3.725
_exptl_absorpt_correction_T_max 0.9978
_exptl_absorpt_correction_T_min 0.7572
_exptl_absorpt_correction_type empirical
_exptl_crystal_colour orange
_exptl_crystal_density_diffrn 1.978
_exptl_crystal_density_method 'not measured'
_exptl_crystal_description parallelpipeds
_exptl_crystal_F_000 856
_exptl_crystal_size_max 0.31
_exptl_crystal_size_mid 0.31
_exptl_crystal_size_min 0.20
_refine_diff_density_max 0.815
_refine_diff_density_min -0.974
_refine_diff_density_rms 0.131
_refine_ls_extinction_method none
_refine_ls_goodness_of_fit_ref 1.137
_refine_ls_hydrogen_treatment mixed
_refine_ls_matrix_type full
_refine_ls_number_parameters 311
_refine_ls_number_reflns 3853
_refine_ls_number_restraints 0
_refine_ls_restrained_S_all 1.137
_refine_ls_R_factor_all 0.0344
_refine_ls_R_factor_gt 0.0303
_refine_ls_shift/su_max 0.001
_refine_ls_shift/su_mean 0.000
_refine_ls_structure_factor_coef Fsqd
_refine_ls_weighting_details 'calc w=1/[\s^2^(Fo^2^)+(0.0308P)^2^+3.8030P] where P=(Fo^2^+2Fc^2^)/3'
_refine_ls_weighting_scheme calc
_refine_ls_wR_factor_gt 0.0760
_refine_ls_wR_factor_ref 0.0783
_reflns_number_gt 3518
_reflns_number_total 3853
_reflns_threshold_expression >2sigma(I)
_cod_data_source_file ic0200747_5.cif
_cod_data_source_block rd261a
_cod_depositor_comments
;
The following automatic conversions were performed:

'_symmetry_cell_setting' value 'Triclinic' changed to 'triclinic'
according to the built-in table from CIF Core dictionary named
'cif_core.dic' version 2.4.1 from 2010-06-29.

Automatic conversion script
Id: cif_fix_values 1646 2011-03-28 12:23:43Z adriana 
;
_cod_database_code 4318098

loop_
_symmetry_equiv_pos_as_xyz
'x, y, z'
'-x, -y, -z'

loop_
_atom_site_label
_atom_site_type_symbol
_atom_site_fract_x
_atom_site_fract_y
_atom_site_fract_z
_atom_site_U_iso_or_equiv
_atom_site_adp_type
_atom_site_occupancy
_atom_site_symmetry_multiplicity
_atom_site_calc_flag
_atom_site_refinement_flags
_atom_site_disorder_assembly
_atom_site_disorder_group
Sn1 Sn -0.07591(6) 0.19455(4) -0.50975(2) 0.03999(14) Uani 1 1 d . . .
Sn2 Sn 0.15900(5) 0.81860(4) 0.03831(2) 0.03206(13) Uani 1 1 d . . .
I1 I -0.37310(6) 0.11625(4) -0.44944(3) 0.04843(15) Uani 1 1 d . . .
I2 I -0.13535(5) 0.78742(5) 0.13476(2) 0.04590(14) Uani 1 1 d . . .
N1 N -0.0378(8) 0.2394(6) -0.4076(3) 0.0562(17) Uani 1 1 d . . .
N9 N -0.1940(6) 0.4169(5) -0.5066(3) 0.0323(11) Uani 1 1 d . . .
N16 N 0.1985(6) 0.6226(5) -0.0046(2) 0.0300(11) Uani 1 1 d . . .
N24 N 0.3153(6) 0.6594(5) 0.1071(2) 0.0294(11) Uani 1 1 d . . .
C2 C -0.0968(7) 0.3703(6) -0.3918(3) 0.0354(14) Uani 1 1 d . . .
C3 C -0.0753(8) 0.4057(7) -0.3254(3) 0.0435(16) Uani 1 1 d . . .
H3A H -0.0149 0.3297 -0.2963 0.052 Uiso 1 1 calc R . .
C4 C -0.1253(9) 0.5295(7) -0.2950(4) 0.0486(17) Uani 1 1 d . . .
H4A H -0.0905 0.5238 -0.2502 0.058 Uiso 1 1 calc R . .
C5 C -0.2188(10) 0.6606(8) -0.3208(4) 0.056(2) Uani 1 1 d . . .
H5A H -0.2416 0.7318 -0.2914 0.067 Uiso 1 1 calc R . .
C6 C -0.2823(9) 0.6967(7) -0.3863(4) 0.0502(18) Uani 1 1 d . . .
H6A H -0.3436 0.7905 -0.3952 0.060 Uiso 1 1 calc R . .
C7 C -0.2691(8) 0.6155(6) -0.4404(3) 0.0394(15) Uani 1 1 d . . .
H7A H -0.3234 0.6647 -0.4797 0.047 Uiso 1 1 calc R . .
C8 C -0.1888(7) 0.4719(6) -0.4478(3) 0.0324(14) Uani 1 1 d . . .
C10 C 0.0341(11) 0.1073(11) -0.3502(5) 0.085(3) Uani 1 1 d . . .
H10A H -0.0130 0.1251 -0.3014 0.102 Uiso 1 1 calc R . .
H10B H 0.0121 0.0218 -0.3598 0.102 Uiso 1 1 calc R . .
C11 C 0.2005(12) 0.0949(11) -0.3596(6) 0.091(3) Uani 1 1 d . . .
H11A H 0.2235 0.1763 -0.3455 0.110 Uiso 1 1 calc R . .
H11B H 0.2462 0.0856 -0.4094 0.110 Uiso 1 1 calc R . .
C12 C 0.2725(11) -0.0485(8) -0.3065(4) 0.073(3) Uani 1 1 d . . .
H12A H 0.3892 -0.0661 -0.3089 0.109 Uiso 1 1 calc R . .
H12B H 0.2476 -0.1271 -0.3214 0.109 Uiso 1 1 calc R . .
H12C H 0.2235 -0.0374 -0.2578 0.109 Uiso 1 1 calc R . .
C13 C -0.2845(8) 0.5028(6) -0.5649(3) 0.0370(14) Uani 1 1 d . . .
H13A H -0.2373 0.5810 -0.5848 0.044 Uiso 1 1 calc R . .
H13B H -0.3972 0.5425 -0.5456 0.044 Uiso 1 1 calc R . .
C14 C -0.2820(9) 0.4182(7) -0.6245(3) 0.0430(16) Uani 1 1 d . . .
H14A H -0.3316 0.3413 -0.6049 0.052 Uiso 1 1 calc R . .
H14B H -0.1693 0.3769 -0.6432 0.052 Uiso 1 1 calc R . .
C15 C -0.3743(11) 0.5105(8) -0.6861(4) 0.063(2) Uani 1 1 d . . .
H15A H -0.3649 0.4548 -0.7243 0.095 Uiso 1 1 calc R . .
H15B H -0.3283 0.5889 -0.7043 0.095 Uiso 1 1 calc R . .
H15C H -0.4878 0.5457 -0.6685 0.095 Uiso 1 1 calc R . .
C17 C 0.2868(7) 0.5040(6) 0.0309(3) 0.0293(13) Uani 1 1 d . . .
C18 C 0.3126(8) 0.3709(6) 0.0068(3) 0.0373(15) Uani 1 1 d . . .
H18A H 0.2622 0.3755 -0.0339 0.045 Uiso 1 1 calc R . .
C19 C 0.3987(8) 0.2352(7) 0.0325(4) 0.0438(16) Uani 1 1 d . . .
H19A H 0.3992 0.1654 0.0051 0.053 Uiso 1 1 calc R . .
C20 C 0.4831(8) 0.1867(6) 0.0912(4) 0.0423(16) Uani 1 1 d . . .
H20A H 0.5346 0.0901 0.0984 0.051 Uiso 1 1 calc R . .
C21 C 0.4991(8) 0.2678(7) 0.1409(4) 0.0427(16) Uani 1 1 d . . .
H21A H 0.5577 0.2179 0.1788 0.051 Uiso 1 1 calc R . .
C22 C 0.4396(7) 0.4142(7) 0.1422(3) 0.0387(15) Uani 1 1 d . . .
H22A H 0.4649 0.4443 0.1819 0.046 Uiso 1 1 calc R . .
C23 C 0.3493(7) 0.5257(6) 0.0959(3) 0.0309(13) Uani 1 1 d . . .
C25 C 0.1314(7) 0.6152(6) -0.0696(3) 0.0322(13) Uani 1 1 d . . .
H25A H 0.0548 0.5571 -0.0573 0.039 Uiso 1 1 calc R . .
H25B H 0.2194 0.5704 -0.1040 0.039 Uiso 1 1 calc R . .
C26 C 0.0435(8) 0.7630(7) -0.1044(3) 0.0395(15) Uani 1 1 d . . .
H26A H 0.1199 0.8212 -0.1172 0.047 Uiso 1 1 calc R . .
H26B H -0.0447 0.8083 -0.0701 0.047 Uiso 1 1 calc R . .
C27 C -0.0263(9) 0.7512(8) -0.1725(3) 0.0500(18) Uani 1 1 d . . .
H27A H -0.0791 0.8444 -0.1944 0.075 Uiso 1 1 calc R . .
H27B H -0.1045 0.6961 -0.1594 0.075 Uiso 1 1 calc R . .
H27C H 0.0611 0.7056 -0.2061 0.075 Uiso 1 1 calc R . .
C28 C 0.3754(8) 0.6966(6) 0.1679(3) 0.0354(14) Uani 1 1 d . . .
H28A H 0.4940 0.6624 0.1634 0.042 Uiso 1 1 calc R . .
H28B H 0.3325 0.6494 0.2128 0.042 Uiso 1 1 calc R . .
C29 C 0.3258(8) 0.8552(7) 0.1709(3) 0.0397(15) Uani 1 1 d . . .
H29A H 0.2074 0.8902 0.1743 0.048 Uiso 1 1 calc R . .
H29B H 0.3714 0.9026 0.1267 0.048 Uiso 1 1 calc R . .
C30 C 0.3858(9) 0.8901(7) 0.2354(4) 0.0487(17) Uani 1 1 d . . .
H30A H 0.3518 0.9909 0.2362 0.073 Uiso 1 1 calc R . .
H30B H 0.5032 0.8577 0.2314 0.073 Uiso 1 1 calc R . .
H30C H 0.3401 0.8437 0.2791 0.073 Uiso 1 1 calc R . .

loop_
_atom_site_aniso_label
_atom_site_aniso_U_11
_atom_site_aniso_U_22
_atom_site_aniso_U_33
_atom_site_aniso_U_23
_atom_site_aniso_U_13
_atom_site_aniso_U_12
Sn1 0.0420(3) 0.0259(2) 0.0466(3) -0.00781(19) -0.0113(2) 0.00452(19)
Sn2 0.0380(3) 0.0252(2) 0.0315(2) -0.00162(17) -0.00800(18) -0.00506(18)
I1 0.0485(3) 0.0316(2) 0.0602(3) 0.0002(2) -0.0088(2) -0.0051(2)
I2 0.0370(3) 0.0557(3) 0.0426(3) -0.0127(2) -0.00021(19) -0.0073(2)
N1 0.071(4) 0.033(3) 0.057(4) -0.003(3) -0.045(3) 0.016(3)
N9 0.032(3) 0.024(3) 0.037(3) 0.002(2) -0.010(2) 0.000(2)
N16 0.031(3) 0.029(3) 0.031(3) -0.005(2) -0.006(2) -0.008(2)
N24 0.031(3) 0.030(3) 0.027(3) -0.003(2) -0.008(2) -0.006(2)
C2 0.031(3) 0.029(3) 0.044(4) 0.000(3) -0.015(3) -0.003(3)
C3 0.044(4) 0.046(4) 0.040(4) 0.002(3) -0.011(3) -0.014(3)
C4 0.052(4) 0.053(5) 0.044(4) -0.009(3) -0.007(3) -0.018(4)
C5 0.071(5) 0.049(5) 0.057(5) -0.026(4) 0.006(4) -0.026(4)
C6 0.057(5) 0.031(4) 0.056(5) -0.009(3) 0.007(4) -0.007(3)
C7 0.040(4) 0.028(3) 0.043(4) -0.001(3) -0.004(3) -0.002(3)
C8 0.030(3) 0.025(3) 0.041(4) -0.004(3) -0.001(3) -0.008(3)
C10 0.076(6) 0.127(9) 0.073(6) -0.046(6) 0.024(5) -0.058(6)
C11 0.080(7) 0.097(7) 0.097(7) -0.043(6) 0.038(6) -0.034(6)
C12 0.089(6) 0.048(5) 0.058(5) 0.006(4) -0.032(5) 0.023(4)
C13 0.033(3) 0.029(3) 0.043(4) 0.003(3) -0.004(3) -0.004(3)
C14 0.047(4) 0.041(4) 0.041(4) 0.001(3) -0.015(3) -0.010(3)
C15 0.077(6) 0.061(5) 0.048(4) 0.000(4) -0.025(4) -0.008(4)
C17 0.026(3) 0.028(3) 0.029(3) -0.001(3) 0.004(2) -0.005(3)
C18 0.039(4) 0.036(4) 0.037(3) -0.010(3) -0.004(3) -0.007(3)
C19 0.042(4) 0.035(4) 0.051(4) -0.005(3) 0.002(3) -0.008(3)
C20 0.034(4) 0.023(3) 0.060(4) 0.004(3) 0.000(3) -0.001(3)
C21 0.034(4) 0.035(4) 0.055(4) 0.011(3) -0.015(3) -0.008(3)
C22 0.034(4) 0.041(4) 0.040(4) 0.004(3) -0.014(3) -0.007(3)
C23 0.020(3) 0.037(4) 0.034(3) -0.003(3) 0.001(2) -0.008(3)
C25 0.032(3) 0.035(3) 0.030(3) -0.004(3) -0.005(3) -0.009(3)
C26 0.040(4) 0.040(4) 0.037(3) -0.007(3) -0.013(3) -0.001(3)
C27 0.054(4) 0.053(4) 0.039(4) -0.007(3) -0.018(3) -0.002(4)
C28 0.036(4) 0.040(4) 0.030(3) -0.004(3) -0.003(3) -0.011(3)
C29 0.048(4) 0.039(4) 0.036(3) -0.007(3) -0.013(3) -0.012(3)
C30 0.055(4) 0.049(4) 0.045(4) -0.017(3) -0.007(3) -0.012(3)

loop_
_atom_type_symbol
_atom_type_description
_atom_type_scat_dispersion_real
_atom_type_scat_dispersion_imag
_atom_type_scat_source
C C 0.0033 0.0016 'International Tables Vol C Tables 4.2.6.8 and 6.1.1.4'
H H 0.0000 0.0000 'International Tables Vol C Tables 4.2.6.8 and 6.1.1.4'
N N 0.0061 0.0033 'International Tables Vol C Tables 4.2.6.8 and 6.1.1.4'
Sn Sn -0.6537 1.4246 'International Tables Vol C Tables 4.2.6.8 and 6.1.1.4'
I I -0.4742 1.8119 'International Tables Vol C Tables 4.2.6.8 and 6.1.1.4'

loop_
_geom_angle_atom_site_label_1
_geom_angle_atom_site_label_2
_geom_angle_atom_site_label_3
_geom_angle
_geom_angle_site_symmetry_1
_geom_angle_site_symmetry_3
_geom_angle_publ_flag
N1 Sn1 N9 74.19(19) . . ?
N1 Sn1 I1 92.44(19) . . ?
N9 Sn1 I1 92.23(13) . . ?
N16 Sn2 N24 74.23(17) . . ?
N16 Sn2 I2 94.43(13) . . ?
N24 Sn2 I2 91.71(12) . . ?
C2 N1 C10 123.3(6) . . ?
C2 N1 Sn1 118.6(4) . . ?
C10 N1 Sn1 117.3(4) . . ?
C8 N9 C13 120.9(5) . . ?
C8 N9 Sn1 117.8(4) . . ?
C13 N9 Sn1 121.3(4) . . ?
C17 N16 C25 119.7(5) . . ?
C17 N16 Sn2 117.9(4) . . ?
C25 N16 Sn2 122.4(4) . . ?
C23 N24 C28 120.4(5) . . ?
C23 N24 Sn2 118.4(4) . . ?
C28 N24 Sn2 121.2(4) . . ?
N1 C2 C3 121.0(6) . . ?
N1 C2 C8 114.7(5) . . ?
C3 C2 C8 124.4(6) . . ?
C4 C3 C2 133.0(6) . . ?
C3 C4 C5 129.8(7) . . ?
C4 C5 C6 126.2(7) . . ?
C7 C6 C5 130.1(7) . . ?
C6 C7 C8 132.4(6) . . ?
N9 C8 C7 121.1(5) . . ?
N9 C8 C2 114.8(5) . . ?
C7 C8 C2 124.1(6) . . ?
C11 C10 N1 104.0(8) . . ?
C10 C11 C12 103.0(8) . . ?
N9 C13 C14 112.3(5) . . ?
C13 C14 C15 111.7(6) . . ?
N16 C17 C18 120.7(5) . . ?
N16 C17 C23 114.6(5) . . ?
C18 C17 C23 124.8(5) . . ?
C19 C18 C17 132.2(6) . . ?
C20 C19 C18 130.7(7) . . ?
C19 C20 C21 126.1(6) . . ?
C20 C21 C22 129.2(6) . . ?
C21 C22 C23 133.4(6) . . ?
N24 C23 C22 121.8(6) . . ?
N24 C23 C17 114.7(5) . . ?
C22 C23 C17 123.6(5) . . ?
N16 C25 C26 111.5(5) . . ?
C25 C26 C27 110.1(5) . . ?
N24 C28 C29 112.4(5) . . ?
C28 C29 C30 111.2(5) . . ?

loop_
_geom_bond_atom_site_label_1
_geom_bond_atom_site_label_2
_geom_bond_distance
_geom_bond_site_symmetry_2
_geom_bond_publ_flag
Sn1 N1 2.145(6) . ?
Sn1 N9 2.154(5) . ?
Sn1 I1 2.8837(7) . ?
Sn2 N16 2.148(5) . ?
Sn2 N24 2.151(4) . ?
Sn2 I2 2.9310(7) . ?
N1 C2 1.318(8) . ?
N1 C10 1.595(12) . ?
N9 C8 1.330(8) . ?
N9 C13 1.455(7) . ?
N16 C17 1.338(7) . ?
N16 C25 1.457(7) . ?
N24 C23 1.320(7) . ?
N24 C28 1.470(7) . ?
C2 C3 1.411(9) . ?
C2 C8 1.485(8) . ?
C3 C4 1.370(10) . ?
C4 C5 1.372(10) . ?
C5 C6 1.381(10) . ?
C6 C7 1.377(9) . ?
C7 C8 1.413(8) . ?
C10 C11 1.382(12) . ?
C11 C12 1.619(12) . ?
C13 C14 1.507(9) . ?
C14 C15 1.530(9) . ?
C17 C18 1.414(8) . ?
C17 C23 1.486(8) . ?
C18 C19 1.384(9) . ?
C19 C20 1.363(9) . ?
C20 C21 1.381(10) . ?
C21 C22 1.397(9) . ?
C22 C23 1.409(8) . ?
C25 C26 1.532(8) . ?
C26 C27 1.538(9) . ?
C28 C29 1.515(9) . ?
C29 C30 1.521(9) . ?
